data_7042572
loop_
_publ_author_name
'Na, Hanah'
'Maity, Ayan'
'Teets, Thomas S.'

_publ_section_title
;
 Bis-cyclometalated iridium complexes with electronically modified aryl
 isocyanide ancillary ligands.
;
_journal_issue 15
_journal_name_full 'Dalton transactions (Cambridge, England : 2003)'
_journal_page_first 5008
_journal_page_last 5016
_journal_paper_doi 10.1039/c7dt00694b
_journal_volume 46
_journal_year 2017
_chemical_formula_sum 'C48 H44 F10 Ir N6 O7 P'
_chemical_formula_weight 1230.06
_space_group_crystal_system monoclinic
_space_group_IT_number 14
_space_group_name_Hall '-P 2ybc'
_space_group_name_H-M_alt 'P 1 21/c 1'
_symmetry_space_group_name_Hall '-P 2ybc'
_symmetry_space_group_name_H-M 'P 1 21/c 1'
_atom_sites_solution_hydrogens geom
_audit_creation_method SHELXL-2014/7
_audit_update_record
;
2017-01-05 deposited with the CCDC.
2017-03-22 downloaded from the CCDC.
;
_cell_angle_alpha 90
_cell_angle_beta 97.656(4)
_cell_angle_gamma 90
_cell_formula_units_Z 4
_cell_length_a 13.775(4)
_cell_length_b 27.323(7)
_cell_length_c 12.973(4)
_cell_measurement_reflns_used 5486
_cell_measurement_temperature 123(2)
_cell_measurement_theta_max 23.42
_cell_measurement_theta_min 2.43
_cell_volume 4839(2)
_computing_cell_refinement 'Bruker SAINT'
_computing_data_collection 'Bruker APEX2'
_computing_data_reduction 'Bruker SAINT'
_computing_molecular_graphics 'Bruker SHELXTL'
_computing_publication_material 'Bruker SHELXTL'
_computing_structure_refinement 'SHELXL-2014/7 (Sheldrick, 2014)'
_computing_structure_solution 'SHELXS-97 (Sheldrick 2008)'
_diffrn_ambient_temperature 123(2)
_diffrn_measured_fraction_theta_full 0.996
_diffrn_measured_fraction_theta_max 0.996
_diffrn_measurement_device_type 'Bruker APEX-II CCD'
_diffrn_measurement_method '\f and \w scans'
_diffrn_radiation_type MoK\a
_diffrn_radiation_wavelength 0.71073
_diffrn_reflns_av_R_equivalents 0.0419
_diffrn_reflns_av_unetI/netI 0.0537
_diffrn_reflns_Laue_measured_fraction_full 0.996
_diffrn_reflns_Laue_measured_fraction_max 0.996
_diffrn_reflns_limit_h_max 16
_diffrn_reflns_limit_h_min -12
_diffrn_reflns_limit_k_max 33
_diffrn_reflns_limit_k_min -33
_diffrn_reflns_limit_l_max 15
_diffrn_reflns_limit_l_min -15
_diffrn_reflns_number 25296
_diffrn_reflns_point_group_measured_fraction_full 0.996
_diffrn_reflns_point_group_measured_fraction_max 0.996
_diffrn_reflns_theta_full 25.242
_diffrn_reflns_theta_max 25.681
_diffrn_reflns_theta_min 1.491
_exptl_absorpt_coefficient_mu 2.889
_exptl_absorpt_correction_T_max 0.7456
_exptl_absorpt_correction_T_min 0.5916
_exptl_absorpt_correction_type multi-scan
_exptl_absorpt_process_details sadabs
_exptl_crystal_colour yellow
_exptl_crystal_density_diffrn 1.688
_exptl_crystal_description needle
_exptl_crystal_F_000 2448
_exptl_crystal_size_max 0.410
_exptl_crystal_size_mid 0.160
_exptl_crystal_size_min 0.090
_refine_diff_density_max 1.197
_refine_diff_density_min -1.239
_refine_diff_density_rms 0.110
_refine_ls_extinction_method none
_refine_ls_goodness_of_fit_ref 1.026
_refine_ls_hydrogen_treatment constr
_refine_ls_matrix_type full
_refine_ls_number_parameters 682
_refine_ls_number_reflns 9157
_refine_ls_number_restraints 305
_refine_ls_restrained_S_all 1.041
_refine_ls_R_factor_all 0.0727
_refine_ls_R_factor_gt 0.0452
_refine_ls_shift/su_max 0.002
_refine_ls_shift/su_mean 0.000
_refine_ls_structure_factor_coef Fsqd
_refine_ls_weighting_details 'w=1/[\s^2^(Fo^2^)+(0.0541P)^2^+9.2080P] where P=(Fo^2^+2Fc^2^)/3'
_refine_ls_weighting_scheme calc
_refine_ls_wR_factor_gt 0.1035
_refine_ls_wR_factor_ref 0.1156
_reflns_Friedel_coverage 0.000
_reflns_number_gt 6668
_reflns_number_total 9157
_reflns_threshold_expression 'I > 2\s(I)'
_cod_data_source_file c7dt00694b2.cif
_cod_data_source_block 1c
_cod_depositor_comments 'Adding full bibliography for 7042571--7042574.cif.'
_cod_database_code 7042572
_shelx_shelxl_version_number 2014/7
_shelx_space_group_comment
; 
The symmetry employed for this shelxl refinement is uniquely defined 
by the following loop, which should always be used as a source of 
symmetry information in preference to the above space-group names. 
They are only intended as comments. 
;
_shelx_estimated_absorpt_t_min 0.384
_shelx_estimated_absorpt_t_max 0.781

loop_
_space_group_symop_operation_xyz
'x, y, z'
'-x, y+1/2, -z+1/2'
'-x, -y, -z'
'x, -y-1/2, z-1/2'

loop_
_atom_site_label
_atom_site_type_symbol
_atom_site_fract_x
_atom_site_fract_y
_atom_site_fract_z
_atom_site_U_iso_or_equiv
_atom_site_adp_type
_atom_site_occupancy
_atom_site_site_symmetry_order
_atom_site_calc_flag
_atom_site_refinement_flags_posn
_atom_site_refinement_flags_adp
_atom_site_refinement_flags_occupancy
_atom_site_disorder_assembly
_atom_site_disorder_group
Ir1 Ir 0.63814(2) 0.39975(2) 0.27240(2) 0.03904(10) Uani 1 1 d . . . . .
N1 N 0.5444(4) 0.40544(19) 0.1341(4) 0.0434(13) Uani 1 1 d . . . . .
N2 N 0.7289(4) 0.4044(2) 0.4102(4) 0.0454(13) Uani 1 1 d . . . . .
F4 F 0.8248(3) 0.51944(17) 0.0248(3) 0.0721(12) Uani 1 1 d . . . . .
O4 O 0.9351(4) 0.16638(19) -0.1048(4) 0.0641(14) Uani 1 1 d . . . . .
N6 N 0.9713(4) 0.1788(2) -0.0168(5) 0.0525(15) Uani 1 1 d . . . . .
O3 O 1.0470(4) 0.1619(2) 0.0290(4) 0.0734(16) Uani 1 1 d . . . . .
N4 N 0.7688(3) 0.3164(2) 0.1902(4) 0.0402(12) Uani 1 1 d . . . . .
F3 F 0.9657(3) 0.50039(19) 0.3680(3) 0.0855(15) Uani 1 1 d . . . . .
N3 N 0.4731(4) 0.33517(19) 0.3524(4) 0.0420(12) Uani 1 1 d . . . . .
N5 N 0.188(3) 0.2228(12) 0.503(3) 0.075(8) Uani 0.28(3) 1 d D U P A 1
O1 O 0.101(3) 0.2299(13) 0.470(5) 0.094(10) Uani 0.28(3) 1 d D U P A 1
O2 O 0.221(3) 0.1925(13) 0.568(3) 0.115(11) Uani 0.28(3) 1 d D U P A 1
N5A N 0.1550(9) 0.2258(5) 0.4564(14) 0.067(4) Uani 0.72(3) 1 d D U P A 2
O1A O 0.0743(8) 0.2342(5) 0.4074(16) 0.081(4) Uani 0.72(3) 1 d D U P A 2
O2A O 0.1700(15) 0.1951(5) 0.5258(15) 0.110(5) Uani 0.72(3) 1 d D U P A 2
P1S P 0.40190(13) 0.71167(7) 0.24811(14) 0.0509(5) Uani 1 1 d . . . . .
F6S F 0.3836(3) 0.6670(2) 0.1709(4) 0.0969(17) Uani 1 1 d . . . . .
F5S F 0.5155(3) 0.7104(2) 0.2408(4) 0.111(2) Uani 1 1 d . . . . .
F4S F 0.2875(3) 0.71390(16) 0.2517(4) 0.0754(13) Uani 1 1 d . . . . .
F3S F 0.4191(3) 0.75713(15) 0.3258(4) 0.0764(13) Uani 1 1 d . . . . .
F2S F 0.3845(4) 0.7499(2) 0.1544(4) 0.1019(19) Uani 1 1 d . . . . .
F1S F 0.4174(4) 0.67601(17) 0.3447(4) 0.0928(16) Uani 1 1 d . . . . .
F2 F 0.5477(3) 0.56768(15) 0.4683(3) 0.0718(13) Uani 1 1 d . . . . .
F1 F 0.3884(3) 0.54015(18) 0.1334(4) 0.0855(15) Uani 1 1 d . . . . .
O1S O -0.1930(6) 0.8278(3) 0.7375(6) 0.126(3) Uani 1 1 d D U . . .
C1S C -0.2557(7) 0.8158(3) 0.8080(8) 0.089(3) Uani 1 1 d D U . . .
H1S1 H -0.2201 0.7962 0.8653 0.107 Uiso 1 1 calc R U . . .
H1S2 H -0.3103 0.7956 0.7734 0.107 Uiso 1 1 calc R U . . .
C2S C -0.2950(7) 0.8604(3) 0.8505(8) 0.097(3) Uani 1 1 d D U . . .
H2S1 H -0.3645 0.8652 0.8213 0.116 Uiso 1 1 calc R U . . .
H2S2 H -0.2904 0.8584 0.9272 0.116 Uiso 1 1 calc R U . . .
C3S C -0.2345(7) 0.9004(3) 0.8196(7) 0.086(3) Uani 1 1 d D U . . .
H3S1 H -0.1912 0.9134 0.8805 0.103 Uiso 1 1 calc R U . . .
H3S2 H -0.2760 0.9274 0.7874 0.103 Uiso 1 1 calc R U . . .
C4S C -0.1749(7) 0.8781(3) 0.7420(7) 0.079(2) Uani 1 1 d D U . . .
H4S1 H -0.1936 0.8929 0.6726 0.095 Uiso 1 1 calc R U . . .
H4S2 H -0.1044 0.8842 0.7637 0.095 Uiso 1 1 calc R U . . .
O3S O 0.9263(5) 0.4112(3) -0.1595(5) 0.107(2) Uani 1 1 d D U . B 1
C9S C 0.9753(10) 0.3724(5) -0.1017(11) 0.179(4) Uani 1 1 d D U . B 1
H9S1 H 1.0473 0.3763 -0.0958 0.215 Uiso 1 1 calc R U . B 1
H9S2 H 0.9565 0.3403 -0.1334 0.215 Uiso 1 1 calc R U . B 1
C10S C 0.9396(10) 0.3782(7) 0.0014(8) 0.196(6) Uani 1 1 d D U . B 1
H10A H 0.9577 0.4099 0.0355 0.235 Uiso 1 1 calc R U . B 1
H10B H 0.9581 0.3506 0.0496 0.235 Uiso 1 1 calc R U . B 1
O2S O 0.2729(7) 0.4251(4) 0.2317(6) 0.155(3) Uani 1 1 d D U . C 1
C5S C 0.1732(10) 0.4188(6) 0.1910(10) 0.165(6) Uani 1 1 d D U . C 1
H5S1 H 0.1657 0.3898 0.1450 0.198 Uiso 1 1 calc R U . C 1
H5S2 H 0.1495 0.4479 0.1495 0.198 Uiso 1 1 calc R U . C 1
C6S C 0.1159(9) 0.4124(7) 0.2763(12) 0.177(6) Uani 1 1 d D U . C 1
H6S1 H 0.1014 0.3774 0.2864 0.213 Uiso 1 1 calc R U . C 1
H6S2 H 0.0535 0.4307 0.2635 0.213 Uiso 1 1 calc R U . C 1
C7S C 0.1806(10) 0.4326(6) 0.3688(10) 0.161(5) Uani 1 1 d D U . C 1
H7S1 H 0.1488 0.4607 0.3990 0.193 Uiso 1 1 calc R U . C 1
H7S2 H 0.1954 0.4071 0.4230 0.193 Uiso 1 1 calc R U . C 1
C8S C 0.2713(10) 0.4484(6) 0.3275(10) 0.165(6) Uani 1 1 d D U . C 1
H8S1 H 0.2714 0.4843 0.3185 0.198 Uiso 1 1 calc R U . C 1
H8S2 H 0.3298 0.4390 0.3765 0.198 Uiso 1 1 calc R U . C 1
C12 C 0.4840(4) 0.4449(3) 0.1229(5) 0.0498(17) Uani 1 1 d . . . . .
C11S C 0.8317(9) 0.3760(5) -0.0507(11) 0.155(5) Uani 1 1 d D U . B 1
H11A H 0.8162 0.3458 -0.0916 0.186 Uiso 1 1 calc R U . B 1
H11B H 0.7840 0.3810 -0.0009 0.186 Uiso 1 1 calc R U . B 1
C13 C 0.4150(5) 0.4491(3) 0.0348(6) 0.071(2) Uani 1 1 d . . . . .
H13 H 0.3717 0.4764 0.0276 0.085 Uiso 1 1 calc R U . . .
C14 C 0.4089(6) 0.4143(3) -0.0418(7) 0.075(2) Uani 1 1 d . . . . .
H14 H 0.3634 0.4177 -0.1031 0.090 Uiso 1 1 calc R U . . .
C15 C 0.4699(5) 0.3739(3) -0.0284(6) 0.0580(19) Uani 1 1 d . . . . .
H15 H 0.4650 0.3486 -0.0791 0.070 Uiso 1 1 calc R U . . .
C16 C 0.5366(5) 0.3710(3) 0.0577(5) 0.0493(17) Uani 1 1 d . . . . .
H16 H 0.5799 0.3438 0.0652 0.059 Uiso 1 1 calc R U . . .
C21 C 0.5648(4) 0.4637(2) 0.2981(5) 0.0436(15) Uani 1 1 d . . . . .
C22 C 0.4982(4) 0.4787(3) 0.2111(5) 0.0501(17) Uani 1 1 d . . . . .
C23 C 0.4513(5) 0.5239(3) 0.2168(7) 0.063(2) Uani 1 1 d . . . . .
C24 C 0.4665(5) 0.5546(3) 0.3003(7) 0.062(2) Uani 1 1 d . . . . .
H24 H 0.4345 0.5853 0.3009 0.075 Uiso 1 1 calc R U . . .
C25 C 0.5307(6) 0.5385(3) 0.3835(6) 0.058(2) Uani 1 1 d . . . . .
C26 C 0.5802(5) 0.4939(2) 0.3849(5) 0.0486(16) Uani 1 1 d . . . . .
H26 H 0.6238 0.4843 0.4445 0.058 Uiso 1 1 calc R U . . .
C32 C 0.7138(5) 0.3810(3) 0.4992(5) 0.0551(18) Uani 1 1 d . . . . .
H32 H 0.6581 0.3604 0.4981 0.066 Uiso 1 1 calc R U . . .
C33 C 0.7750(5) 0.3859(3) 0.5888(5) 0.061(2) Uani 1 1 d . . . . .
H33 H 0.7611 0.3696 0.6498 0.073 Uiso 1 1 calc R U . . .
C34 C 0.8576(6) 0.4146(3) 0.5923(6) 0.068(2) Uani 1 1 d . . . . .
H34 H 0.9009 0.4182 0.6552 0.082 Uiso 1 1 calc R U . . .
C35 C 0.8762(5) 0.4381(3) 0.5024(5) 0.063(2) Uani 1 1 d . . . . .
H35 H 0.9335 0.4574 0.5027 0.075 Uiso 1 1 calc R U . . .
C36 C 0.8109(5) 0.4333(3) 0.4118(5) 0.0527(18) Uani 1 1 d . . . . .
C41 C 0.7436(4) 0.4456(2) 0.2294(5) 0.0432(15) Uani 1 1 d . . . . .
C42 C 0.8201(5) 0.4559(2) 0.3121(5) 0.0482(17) Uani 1 1 d . . . . .
C43 C 0.8929(5) 0.4885(3) 0.2916(6) 0.0564(19) Uani 1 1 d . . . . .
C44 C 0.8988(5) 0.5091(3) 0.1967(6) 0.065(2) Uani 1 1 d . . . . .
H44 H 0.9516 0.5298 0.1847 0.078 Uiso 1 1 calc R U . . .
C45 C 0.8230(5) 0.4980(3) 0.1190(6) 0.0569(19) Uani 1 1 d . . . . .
C46 C 0.7467(4) 0.4669(2) 0.1325(5) 0.0473(16) Uani 1 1 d . . . . .
H46 H 0.6970 0.4601 0.0763 0.057 Uiso 1 1 calc R U . . .
C50 C 0.5348(5) 0.3578(2) 0.3242(5) 0.0410(15) Uani 1 1 d . . . . .
C51 C 0.3975(4) 0.3068(2) 0.3825(5) 0.0446(15) Uani 1 1 d . . . . .
C52 C 0.4162(6) 0.2750(3) 0.4641(6) 0.061(2) Uani 1 1 d . . . . .
H52 H 0.4805 0.2719 0.5006 0.074 Uiso 1 1 calc R U . . .
C53 C 0.3396(7) 0.2475(3) 0.4926(7) 0.080(3) Uani 1 1 d . . . . .
H53 H 0.3497 0.2250 0.5490 0.095 Uiso 1 1 calc R U . . .
C54 C 0.2463(6) 0.2538(3) 0.4352(7) 0.067(2) Uani 1 1 d D U . . .
C55 C 0.2281(5) 0.2844(3) 0.3545(7) 0.067(2) Uani 1 1 d . . . . .
H55 H 0.1642 0.2873 0.3173 0.080 Uiso 1 1 calc R U . . .
C56 C 0.3051(5) 0.3116(3) 0.3268(6) 0.0571(19) Uani 1 1 d . . . . .
H56 H 0.2946 0.3336 0.2697 0.068 Uiso 1 1 calc R U . . .
C60 C 0.7182(4) 0.3439(2) 0.2255(4) 0.0386(14) Uani 1 1 d . . . . .
C61 C 0.8213(4) 0.2824(2) 0.1390(5) 0.0382(14) Uani 1 1 d . . . . .
C62 C 0.7817(5) 0.2676(3) 0.0400(5) 0.0545(19) Uani 1 1 d . . . . .
H62 H 0.7208 0.2804 0.0084 0.065 Uiso 1 1 calc R U . . .
C63 C 0.8314(5) 0.2343(3) -0.0113(5) 0.0518(17) Uani 1 1 d . . . . .
H63 H 0.8064 0.2241 -0.0798 0.062 Uiso 1 1 calc R U . . .
C64 C 0.9192(4) 0.2157(2) 0.0383(5) 0.0426(15) Uani 1 1 d . . . . .
C65 C 0.9587(4) 0.2297(2) 0.1372(5) 0.0440(15) Uani 1 1 d . . . . .
H65 H 1.0189 0.2162 0.1692 0.053 Uiso 1 1 calc R U . . .
C66 C 0.9091(4) 0.2637(2) 0.1885(5) 0.0418(15) Uani 1 1 d . . . . .
H66 H 0.9344 0.2742 0.2566 0.050 Uiso 1 1 calc R U . . .
C12S C 0.8425(10) 0.4198(5) -0.1171(12) 0.179(4) Uani 1 1 d D U . B 1
H12A H 0.7857 0.4231 -0.1721 0.215 Uiso 1 1 calc R U . B 1
H12B H 0.8485 0.4501 -0.0748 0.215 Uiso 1 1 calc R U . B 1

loop_
_atom_site_aniso_label
_atom_site_aniso_U_11
_atom_site_aniso_U_22
_atom_site_aniso_U_33
_atom_site_aniso_U_23
_atom_site_aniso_U_13
_atom_site_aniso_U_12
Ir1 0.02824(13) 0.05507(16) 0.03519(15) -0.01193(12) 0.00928(9) -0.00872(11)
N1 0.026(3) 0.065(4) 0.041(3) -0.011(3) 0.013(2) -0.006(2)
N2 0.033(3) 0.066(4) 0.038(3) -0.011(3) 0.009(2) -0.013(3)
F4 0.060(3) 0.100(3) 0.062(3) 0.005(2) 0.026(2) -0.024(2)
O4 0.068(3) 0.089(4) 0.034(3) -0.005(3) 0.006(2) 0.025(3)
N6 0.042(3) 0.073(4) 0.044(4) 0.005(3) 0.009(3) 0.018(3)
O3 0.061(3) 0.084(4) 0.071(4) -0.009(3) -0.006(3) 0.035(3)
N4 0.028(3) 0.062(3) 0.031(3) -0.001(2) 0.005(2) -0.003(2)
F3 0.067(3) 0.123(4) 0.065(3) -0.021(3) 0.006(2) -0.059(3)
N3 0.031(3) 0.054(3) 0.043(3) -0.005(3) 0.009(2) -0.001(2)
N5 0.077(14) 0.054(14) 0.098(19) -0.006(12) 0.023(13) -0.038(12)
O1 0.072(13) 0.066(15) 0.15(3) 0.02(2) 0.048(17) -0.015(14)
O2 0.09(2) 0.14(2) 0.11(2) 0.044(14) -0.005(17) -0.064(17)
N5A 0.076(7) 0.056(6) 0.077(10) -0.003(6) 0.041(7) -0.011(7)
O1A 0.055(5) 0.074(6) 0.119(12) -0.007(7) 0.034(6) -0.007(5)
O2A 0.099(11) 0.110(8) 0.123(12) 0.049(7) 0.024(8) -0.036(7)
P1S 0.0386(9) 0.0727(12) 0.0432(10) 0.0085(9) 0.0120(8) 0.0111(9)
F6S 0.068(3) 0.129(4) 0.091(4) -0.050(3) 0.002(3) 0.029(3)
F5S 0.037(2) 0.198(6) 0.097(4) -0.029(4) 0.008(2) 0.013(3)
F4S 0.044(2) 0.083(3) 0.103(4) -0.019(3) 0.023(2) 0.009(2)
F3S 0.074(3) 0.068(3) 0.079(3) -0.003(2) -0.020(2) 0.010(2)
F2S 0.085(4) 0.145(5) 0.068(3) 0.047(3) -0.022(3) -0.041(3)
F1S 0.124(4) 0.082(3) 0.071(3) 0.028(3) 0.005(3) 0.010(3)
F2 0.091(3) 0.062(3) 0.071(3) -0.028(2) 0.040(2) -0.019(2)
F1 0.058(3) 0.092(3) 0.103(4) -0.018(3) -0.004(3) 0.025(2)
O1S 0.141(6) 0.113(5) 0.146(6) -0.064(5) 0.101(5) -0.070(5)
C1S 0.071(6) 0.085(5) 0.122(8) -0.013(5) 0.050(5) -0.017(5)
C2S 0.090(7) 0.094(6) 0.119(8) -0.018(6) 0.058(6) -0.005(5)
C3S 0.112(7) 0.071(5) 0.081(6) 0.021(4) 0.038(5) 0.027(5)
C4S 0.084(6) 0.075(5) 0.082(6) 0.011(5) 0.031(5) 0.005(5)
O3S 0.084(4) 0.138(6) 0.106(5) 0.075(4) 0.037(4) 0.024(4)
C9S 0.155(8) 0.200(9) 0.205(9) 0.120(7) 0.107(7) 0.076(7)
C10S 0.207(12) 0.308(16) 0.053(6) 0.034(8) -0.053(7) -0.072(12)
O2S 0.184(8) 0.193(8) 0.093(6) -0.011(5) 0.032(5) -0.097(7)
C5S 0.185(12) 0.175(12) 0.117(8) 0.022(9) -0.044(8) -0.063(11)
C6S 0.104(8) 0.216(15) 0.204(14) 0.009(13) -0.011(8) 0.002(9)
C7S 0.140(11) 0.212(14) 0.137(9) -0.015(10) 0.041(7) 0.025(10)
C8S 0.182(12) 0.193(13) 0.121(10) -0.057(9) 0.028(8) -0.086(11)
C12 0.022(3) 0.070(5) 0.059(4) -0.016(4) 0.011(3) 0.000(3)
C11S 0.142(8) 0.197(12) 0.140(11) 0.065(9) 0.069(7) 0.001(10)
C13 0.043(4) 0.100(6) 0.065(5) -0.017(5) -0.009(4) 0.016(4)
C14 0.052(5) 0.111(7) 0.057(5) -0.022(5) -0.010(4) 0.016(5)
C15 0.038(4) 0.087(5) 0.049(4) -0.016(4) 0.005(3) 0.005(4)
C16 0.036(4) 0.072(5) 0.041(4) -0.018(3) 0.008(3) -0.003(3)
C21 0.032(3) 0.058(4) 0.045(4) -0.011(3) 0.019(3) -0.012(3)
C22 0.030(3) 0.069(5) 0.053(4) -0.018(4) 0.016(3) 0.003(3)
C23 0.038(4) 0.077(5) 0.077(6) -0.016(5) 0.018(4) 0.005(4)
C24 0.050(5) 0.054(4) 0.088(6) -0.012(4) 0.027(4) -0.001(4)
C25 0.060(5) 0.056(4) 0.065(5) -0.022(4) 0.036(4) -0.024(4)
C26 0.044(4) 0.062(4) 0.043(4) -0.007(3) 0.016(3) -0.015(3)
C32 0.045(4) 0.079(5) 0.042(4) -0.011(4) 0.010(3) -0.015(4)
C33 0.056(5) 0.096(6) 0.031(4) -0.009(4) 0.006(3) -0.013(4)
C34 0.059(5) 0.105(6) 0.039(4) -0.016(4) 0.002(4) -0.016(4)
C35 0.045(4) 0.103(6) 0.039(4) -0.018(4) 0.001(3) -0.029(4)
C36 0.044(4) 0.075(5) 0.041(4) -0.020(3) 0.013(3) -0.016(3)
C41 0.034(3) 0.056(4) 0.042(4) -0.017(3) 0.014(3) -0.010(3)
C42 0.039(4) 0.065(4) 0.044(4) -0.021(3) 0.016(3) -0.013(3)
C43 0.038(4) 0.084(5) 0.048(4) -0.022(4) 0.012(3) -0.026(4)
C44 0.046(4) 0.087(6) 0.066(5) -0.028(4) 0.021(4) -0.027(4)
C45 0.048(4) 0.076(5) 0.051(5) -0.006(4) 0.023(3) -0.008(4)
C46 0.030(3) 0.066(4) 0.047(4) -0.009(3) 0.011(3) -0.007(3)
C50 0.034(3) 0.051(4) 0.039(4) -0.010(3) 0.008(3) -0.003(3)
C51 0.037(4) 0.054(4) 0.047(4) 0.001(3) 0.020(3) -0.003(3)
C52 0.053(5) 0.078(5) 0.057(5) 0.015(4) 0.022(4) 0.013(4)
C53 0.098(7) 0.078(6) 0.073(6) 0.026(5) 0.049(5) 0.025(5)
C54 0.064(5) 0.046(4) 0.101(7) -0.004(4) 0.049(5) -0.002(4)
C55 0.037(4) 0.061(5) 0.104(7) -0.002(5) 0.017(4) -0.008(3)
C56 0.040(4) 0.054(4) 0.077(5) 0.014(4) 0.010(4) -0.007(3)
C60 0.026(3) 0.063(4) 0.026(3) -0.005(3) 0.001(2) -0.017(3)
C61 0.032(3) 0.051(4) 0.035(3) 0.005(3) 0.015(3) -0.001(3)
C62 0.036(4) 0.092(5) 0.033(4) -0.005(4) -0.002(3) 0.020(4)
C63 0.038(4) 0.081(5) 0.036(4) -0.007(3) 0.003(3) 0.015(3)
C64 0.035(3) 0.060(4) 0.034(3) 0.007(3) 0.009(3) 0.006(3)
C65 0.030(3) 0.057(4) 0.045(4) 0.011(3) 0.006(3) 0.005(3)
C66 0.033(3) 0.056(4) 0.036(3) 0.008(3) 0.002(3) -0.003(3)
C12S 0.155(8) 0.200(9) 0.205(9) 0.120(7) 0.107(7) 0.076(7)

loop_
_atom_type_symbol
_atom_type_description
_atom_type_scat_dispersion_real
_atom_type_scat_dispersion_imag
_atom_type_scat_source
C C 0.0033 0.0016 'International Tables Vol C Tables 4.2.6.8 and 6.1.1.4'
H H 0.0000 0.0000 'International Tables Vol C Tables 4.2.6.8 and 6.1.1.4'
N N 0.0061 0.0033 'International Tables Vol C Tables 4.2.6.8 and 6.1.1.4'
F F 0.0171 0.0103 'International Tables Vol C Tables 4.2.6.8 and 6.1.1.4'
P P 0.1023 0.0942 'International Tables Vol C Tables 4.2.6.8 and 6.1.1.4'
Ir Ir -1.4442 7.9887 'International Tables Vol C Tables 4.2.6.8 and 6.1.1.4'
O O 0.0106 0.0060 'International Tables Vol C Tables 4.2.6.8 and 6.1.1.4'

loop_
_geom_angle_atom_site_label_1
_geom_angle_atom_site_label_2
_geom_angle_atom_site_label_3
_geom_angle
C50 Ir1 C60 96.3(2)
C50 Ir1 N2 96.9(2)
C60 Ir1 N2 90.9(2)
C50 Ir1 C41 175.7(2)
C60 Ir1 C41 86.8(2)
N2 Ir1 C41 80.0(2)
C50 Ir1 C21 92.5(2)
C60 Ir1 C21 169.6(2)
N2 Ir1 C21 93.5(2)
C41 Ir1 C21 84.7(2)
C50 Ir1 N1 86.8(2)
C60 Ir1 N1 95.6(2)
N2 Ir1 N1 172.1(2)
C41 Ir1 N1 95.8(2)
C21 Ir1 N1 79.3(2)
C12 N1 C16 118.9(6)
C12 N1 Ir1 117.1(4)
C16 N1 Ir1 124.0(5)
C32 N2 C36 118.4(6)
C32 N2 Ir1 124.6(4)
C36 N2 Ir1 117.1(4)
O3 N6 O4 124.2(6)
O3 N6 C64 117.5(6)
O4 N6 C64 118.3(5)
C60 N4 C61 173.7(6)
C50 N3 C51 177.6(6)
O2 N5 O1 127(2)
O2 N5 C54 127(3)
O1 N5 C54 106(2)
O1A N5A O2A 124.1(11)
O1A N5A C54 121.6(10)
O2A N5A C54 114.3(10)
F6S P1S F1S 91.1(3)
F6S P1S F5S 91.2(3)
F1S P1S F5S 90.2(3)
F6S P1S F4S 88.5(3)
F1S P1S F4S 91.7(3)
F5S P1S F4S 178.0(3)
F6S P1S F2S 91.6(3)
F1S P1S F2S 177.0(3)
F5S P1S F2S 91.0(3)
F4S P1S F2S 87.0(3)
F6S P1S F3S 179.3(3)
F1S P1S F3S 89.2(3)
F5S P1S F3S 89.4(3)
F4S P1S F3S 90.9(2)
F2S P1S F3S 88.0(3)
C1S O1S C4S 109.3(6)
O1S C1S C2S 110.2(7)
C3S C2S C1S 105.4(6)
C2S C3S C4S 105.1(6)
O1S C4S C3S 108.4(6)
C12S O3S C9S 106.7(7)
O3S C9S C10S 101.9(9)
C9S C10S C11S 90.9(9)
C8S O2S C5S 104.9(11)
O2S C5S C6S 109.2(10)
C5S C6S C7S 103.9(10)
C8S C7S C6S 104.8(9)
O2S C8S C7S 107.6(9)
N1 C12 C13 119.7(6)
N1 C12 C22 113.6(6)
C13 C12 C22 126.6(7)
C12S C11S C10S 93.3(10)
C14 C13 C12 120.5(7)
C13 C14 C15 119.1(7)
C16 C15 C14 119.0(7)
C15 C16 N1 122.8(7)
C26 C21 C22 119.1(6)
C26 C21 Ir1 127.4(5)
C22 C21 Ir1 113.2(4)
C23 C22 C21 117.9(6)
C23 C22 C12 125.7(7)
C21 C22 C12 116.4(6)
C24 C23 F1 116.2(7)
C24 C23 C22 124.2(8)
F1 C23 C22 119.6(7)
C23 C24 C25 116.2(7)
F2 C25 C24 118.3(7)
F2 C25 C26 118.2(7)
C24 C25 C26 123.5(7)
C21 C26 C25 119.1(7)
C33 C32 N2 122.4(7)
C32 C33 C34 120.2(7)
C33 C34 C35 118.8(7)
C34 C35 C36 119.8(7)
N2 C36 C35 120.4(6)
N2 C36 C42 113.5(6)
C35 C36 C42 126.1(6)
C46 C41 C42 119.2(6)
C46 C41 Ir1 127.5(5)
C42 C41 Ir1 113.2(5)
C43 C42 C41 117.4(6)
C43 C42 C36 126.2(6)
C41 C42 C36 116.2(6)
F3 C43 C44 115.7(6)
F3 C43 C42 119.8(6)
C44 C43 C42 124.5(6)
C43 C44 C45 115.8(6)
F4 C45 C46 119.1(6)
F4 C45 C44 117.2(6)
C46 C45 C44 123.7(7)
C45 C46 C41 119.2(6)
N3 C50 Ir1 177.4(6)
C52 C51 C56 122.1(6)
C52 C51 N3 119.9(6)
C56 C51 N3 118.0(6)
C51 C52 C53 118.6(7)
C52 C53 C54 117.8(7)
C55 C54 C53 123.6(7)
C55 C54 N5 137.9(19)
C53 C54 N5 98.0(18)
C55 C54 N5A 112.4(10)
C53 C54 N5A 124.0(10)
C54 C55 C56 118.1(7)
C55 C56 C51 119.8(7)
N4 C60 Ir1 171.0(5)
C62 C61 C66 122.0(6)
C62 C61 N4 118.1(5)
C66 C61 N4 119.8(5)
C63 C62 C61 119.1(6)
C62 C63 C64 118.7(6)
C65 C64 C63 122.7(6)
C65 C64 N6 118.9(5)
C63 C64 N6 118.4(6)
C66 C65 C64 118.5(6)
C65 C66 C61 118.8(6)
O3S C12S C11S 104.3(9)

loop_
_geom_bond_atom_site_label_1
_geom_bond_atom_site_label_2
_geom_bond_distance
Ir1 C50 2.012(6)
Ir1 C60 2.023(7)
Ir1 N2 2.045(5)
Ir1 C41 2.051(6)
Ir1 C21 2.067(6)
Ir1 N1 2.071(5)
N1 C12 1.359(8)
N1 C16 1.360(8)
N2 C32 1.360(9)
N2 C36 1.375(8)
F4 C45 1.358(8)
O4 N6 1.230(7)
N6 O3 1.220(7)
N6 C64 1.477(8)
N4 C60 1.160(7)
N4 C61 1.398(8)
F3 C43 1.352(7)
N3 C50 1.149(7)
N3 C51 1.397(8)
N5 O2 1.227(16)
N5 O1 1.234(16)
N5 C54 1.523(18)
N5A O1A 1.226(11)
N5A O2A 1.228(11)
N5A C54 1.528(12)
P1S F6S 1.578(5)
P1S F1S 1.579(5)
P1S F5S 1.580(5)
P1S F4S 1.583(4)
P1S F2S 1.596(5)
P1S F3S 1.598(5)
F2 C25 1.354(8)
F1 C23 1.368(9)
O1S C1S 1.379(8)
O1S C4S 1.397(9)
C1S C2S 1.471(9)
C2S C3S 1.463(9)
C3S C4S 1.510(9)
O3S C12S 1.364(10)
O3S C9S 1.414(10)
C9S C10S 1.494(12)
C10S C11S 1.550(12)
O2S C8S 1.399(11)
O2S C5S 1.415(11)
C5S C6S 1.453(12)
C6S C7S 1.501(12)
C7S C8S 1.488(12)
C12 C13 1.391(10)
C12 C22 1.463(9)
C11S C12S 1.494(11)
C13 C14 1.370(10)
C14 C15 1.383(11)
C15 C16 1.351(9)
C21 C26 1.389(9)
C21 C22 1.417(9)
C22 C23 1.398(10)
C23 C24 1.364(10)
C24 C25 1.373(11)
C25 C26 1.395(10)
C32 C33 1.349(10)
C33 C34 1.377(11)
C34 C35 1.384(10)
C35 C36 1.388(9)
C36 C42 1.455(9)
C41 C46 1.390(9)
C41 C42 1.427(9)
C42 C43 1.394(9)
C43 C44 1.366(10)
C44 C45 1.385(10)
C45 C46 1.381(9)
C51 C52 1.367(9)
C51 C56 1.384(9)
C52 C53 1.386(11)
C53 C54 1.408(12)
C54 C55 1.336(11)
C55 C56 1.381(9)
C61 C62 1.387(8)
C61 C66 1.389(8)
C62 C63 1.363(9)
C63 C64 1.389(8)
C64 C65 1.380(9)
C65 C66 1.377(9)
